data_7062023
loop_
_publ_author_name
'Zorina-Tikhonova, Ekaterina N.'
'Matyukhina, Anna K.'
'Chistyakov, Aleksandr S.'
'Vologzhanina, Anna V.'
'Korlyukov, Alexander A.'
'Gogoleva, Natalia V.'
'Novikova, Veronika A.'
'Belova, Ekaterina V.'
'Ugolkova, Elena A.'
'Starikova, Alyona A.'
'Korchagin, Denis V.'
'Babeshkin, Konstantin A.'
'Efimov, Nikolay N.'
'Kiskin, Mikhail A.'
'Eremenko, Igor L.'

_publ_section_title
;
 Synthesis, structure, magnetic properties and thermal behaviour of
 Ba--MII (MII = Mn, Co, Cu, and Zn) allylmalonates
;
_journal_issue 44
_journal_name_full 'New Journal of Chemistry'
_journal_page_first 21245
_journal_page_last 21256
_journal_paper_doi 10.1039/D2NJ03751C
_journal_volume 46
_journal_year 2022
_chemical_formula_moiety 'C12 H18 Ba Co O11'
_chemical_formula_sum 'C12 H18 Ba Co O11'
_chemical_formula_weight 534.53
_space_group_crystal_system trigonal
_space_group_IT_number 148
_space_group_name_Hall '-R 3'
_space_group_name_H-M_alt 'R -3 :H'
_atom_sites_solution_hydrogens mixed
_atom_sites_solution_primary dual
_audit_creation_date 2021-02-08
_audit_creation_method
;
Olex2 1.2
(compiled 2018.05.29 svn.r3508 for OlexSys, GUI svn.r5506)
;
_audit_update_record
;
2022-04-20 deposited with the CCDC.	2022-09-29 downloaded from the CCDC.
;
_cell_angle_alpha 90
_cell_angle_beta 90
_cell_angle_gamma 120
_cell_formula_units_Z 18
_cell_length_a 24.7322(11)
_cell_length_b 24.7322(11)
_cell_length_c 14.3209(7)
_cell_measurement_reflns_used 6335
_cell_measurement_temperature 120
_cell_measurement_theta_max 30.03
_cell_measurement_theta_min 2.37
_cell_volume 7586.2(6)
_computing_molecular_graphics 'Olex2 (Dolomanov et al., 2009)'
_computing_publication_material 'Olex2 (Dolomanov et al., 2009)'
_computing_structure_refinement 'XL (Sheldrick, 2008)'
_computing_structure_solution 'ShelXT (Sheldrick, 2015)'
_diffrn_ambient_temperature 120
_diffrn_measured_fraction_theta_full 0.998
_diffrn_measured_fraction_theta_max 0.995
_diffrn_measurement_device_type 'Bruker APEX-II CCD'
_diffrn_measurement_method '\f and \w scans'
_diffrn_radiation_type MoK\a
_diffrn_radiation_wavelength 0.71073
_diffrn_reflns_av_R_equivalents 0.0481
_diffrn_reflns_av_unetI/netI 0.0349
_diffrn_reflns_Laue_measured_fraction_full 0.998
_diffrn_reflns_Laue_measured_fraction_max 0.995
_diffrn_reflns_limit_h_max 35
_diffrn_reflns_limit_h_min -35
_diffrn_reflns_limit_k_max 35
_diffrn_reflns_limit_k_min -35
_diffrn_reflns_limit_l_max 20
_diffrn_reflns_limit_l_min -17
_diffrn_reflns_number 28904
_diffrn_reflns_point_group_measured_fraction_full 0.998
_diffrn_reflns_point_group_measured_fraction_max 0.995
_diffrn_reflns_theta_full 25.242
_diffrn_reflns_theta_max 30.653
_diffrn_reflns_theta_min 1.647
_diffrn_standards_number 0
_exptl_absorpt_coefficient_mu 3.361
_exptl_absorpt_correction_T_max 0.7461
_exptl_absorpt_correction_T_min 0.5977
_exptl_absorpt_correction_type multi-scan
_exptl_absorpt_process_details
;
SADABS-2014/5 (Bruker,2014/5) was used for absorption correction.
wR2(int) was 0.0783 before and 0.0512 after correction.
The Ratio of minimum to maximum transmission is 0.8011.
The \l/2 correction factor is 0.00150.
;
_exptl_crystal_colour red
_exptl_crystal_colour_primary red
_exptl_crystal_density_diffrn 2.106
_exptl_crystal_description prism
_exptl_crystal_F_000 4698
_exptl_crystal_size_max 0.36
_exptl_crystal_size_mid 0.28
_exptl_crystal_size_min 0.19
_refine_diff_density_max 1.537
_refine_diff_density_min -1.354
_refine_diff_density_rms 0.143
_refine_ls_extinction_method none
_refine_ls_goodness_of_fit_ref 1.117
_refine_ls_hydrogen_treatment constr
_refine_ls_matrix_type full
_refine_ls_number_parameters 230
_refine_ls_number_reflns 5191
_refine_ls_number_restraints 6
_refine_ls_restrained_S_all 1.129
_refine_ls_R_factor_all 0.0450
_refine_ls_R_factor_gt 0.0369
_refine_ls_shift/su_max 0.002
_refine_ls_shift/su_mean 0.000
_refine_ls_structure_factor_coef Fsqd
_refine_ls_weighting_details 'w=1/[\s^2^(Fo^2^)+(0.0170P)^2^+74.2890P] where P=(Fo^2^+2Fc^2^)/3'
_refine_ls_weighting_scheme calc
_refine_ls_wR_factor_gt 0.0694
_refine_ls_wR_factor_ref 0.0719
_reflns_Friedel_coverage 0.000
_reflns_number_gt 4596
_reflns_number_total 5191
_reflns_threshold_expression 'I > 2\s(I)'
_cod_data_source_file d2nj03751c2.cif
_cod_data_source_block 2
_cod_depositor_comments 'Adding full bibliography for 7062021--7062024.cif.'
_cod_original_cell_volume 7586.2(8)
_cod_original_sg_symbol_H-M 'R -3'
_cod_database_code 7062023
_shelxl_version_number 2014-3
_shelx_space_group_comment
;
The symmetry employed for this shelxl refinement is uniquely defined
by the following loop, which should always be used as a source of
symmetry information in preference to the above space-group names.
They are only intended as comments.
;
_shelx_estimated_absorpt_t_max 0.568
_shelx_estimated_absorpt_t_min 0.377
_olex2_refinement_description
;
1. Others
 Fixed Sof: C2(0.75) H2(0.75) C4(0.75) H4A(0.75) H4B(0.75) C8(0.5) H8(0.5)
 H5A(0.75) H5B(0.25) H11(0.5) H11C(0.5) C10(0.5) H10C(0.5) H10D(0.5) C6(0.75)
 H6A(0.75) H6B(0.75) C10A(0.5) H10E(0.5) H10F(0.5) C8A(0.5) H8A(0.5) C2A(0.25)
 H2A(0.25) C4A(0.25) H4AA(0.25) H4AB(0.25) C6A(0.25) H6AA(0.25) H6AB(0.25)
 Fixed Uiso: H9A(0.023) H9B(0.023) H10A(0.024) H10B(0.024) H11A(0.03)
 H11B(0.03) H2(0.016) H4A(0.027) H4B(0.027) H8(0.012) H5A(0.071) H5B(0.071)
 H11(0.081) H11C(0.081) H12A(0.086) H12B(0.086) H10C(0.034) H10D(0.034)
 H6A(0.099) H6B(0.099) H10E(0.034) H10F(0.034) H8A(0.017) H2A(0.013)
 H4AA(0.027) H4AB(0.027) H6AA(0.099) H6AB(0.099)
 Fixed X: Co1(0.8333) Co2(0.8333) H9A(0.8447) H9B(0.8309) H10A(0.842)
 H10B(0.8164) H11A(0.7113) H11B(0.6423) H2(0.7609) H4A(0.6751) H4B(0.7176)
 H8(0.7765) H5A(0.7247) H5B(0.7603) H11(0.8245) H11C(0.8171) H12A(0.7148)
 H12B(0.7839) H10C(0.7492) H10D(0.6989) H6A(0.8104) H6B(0.7947) H10E(0.7065)
 H10F(0.7683) H8A(0.7602) H2A(0.7369) H4AA(0.6966) H4AB(0.7694) H6AA(0.7171)
 H6AB(0.7326)
 Fixed Y: Co1(0.6667) Co2(0.6667) H9A(0.5746) H9B(0.596) H10A(0.5697)
 H10B(0.5821) H11A(0.6282) H11B(0.5786) H2(0.5369) H4A(0.4763) H4B(0.5182)
 H8(0.5473) H5A(0.4272) H5B(0.4747) H11(0.5031) H11C(0.5035) H12A(0.3983)
 H12B(0.4058) H10C(0.5316) H10D(0.4867) H6A(0.488) H6B(0.4261) H10E(0.488)
 H10F(0.5189) H8A(0.5738) H2A(0.5586) H4AA(0.4834) H4AB(0.5119) H6AA(0.395)
 H6AB(0.379)
 Fixed Z: Co1(0.6667) Co2(0.1667) H9A(0.7042) H9B(0.7824) H10A(0.202)
 H10B(0.2673) H11A(0.2793) H11B(0.2731) H2(0.5835) H4A(0.4799) H4B(0.3952)
 H8(0.0675) H5A(0.4036) H5B(0.3867) H11(-0.0427) H11C(-0.0892) H12A(-0.0652)
 H12B(-0.0468) H10C(-0.1295) H10D(-0.0528) H6A(0.5264) H6B(0.4635) H10E(0.0105)
 H10F(0.0736) H8A(-0.1005) H2A(0.4255) H4AA(0.5634) H4AB(0.5884) H6AA(0.5351)
 H6AB(0.4303)
;
_olex2_submission_special_instructions 'No special instructions were received'

loop_
_space_group_symop_operation_xyz
'x, y, z'
'-y, x-y, z'
'-x+y, -x, z'
'x+2/3, y+1/3, z+1/3'
'-y+2/3, x-y+1/3, z+1/3'
'-x+y+2/3, -x+1/3, z+1/3'
'x+1/3, y+2/3, z+2/3'
'-y+1/3, x-y+2/3, z+2/3'
'-x+y+1/3, -x+2/3, z+2/3'
'-x, -y, -z'
'y, -x+y, -z'
'x-y, x, -z'
'-x+2/3, -y+1/3, -z+1/3'
'y+2/3, -x+y+1/3, -z+1/3'
'x-y+2/3, x+1/3, -z+1/3'
'-x+1/3, -y+2/3, -z+2/3'
'y+1/3, -x+y+2/3, -z+2/3'
'x-y+1/3, x+2/3, -z+2/3'

loop_
_atom_site_label
_atom_site_type_symbol
_atom_site_fract_x
_atom_site_fract_y
_atom_site_fract_z
_atom_site_U_iso_or_equiv
_atom_site_adp_type
_atom_site_occupancy
_atom_site_site_symmetry_order
_atom_site_calc_flag
_atom_site_refinement_flags_posn
_atom_site_refinement_flags_adp
_atom_site_refinement_flags_occupancy
_atom_site_disorder_assembly
_atom_site_disorder_group
Ba1 Ba 0.67395(2) 0.68930(2) 0.43557(2) 0.01225(5) Uani 1 1 d . . . . .
Co1 Co 0.8333 0.6667 0.6667 0.01104(12) Uani 1 2 d S T P . .
Co2 Co 0.8333 0.6667 0.1667 0.01297(13) Uani 1 2 d S T P . .
O9 O 0.82118(11) 0.58472(11) 0.73344(16) 0.0150(5) Uani 1 1 d . . . . .
H9A H 0.8447 0.5746 0.7042 0.023 Uiso 1 1 d R . . . .
H9B H 0.8309 0.5960 0.7824 0.023 Uiso 1 1 d R . . . .
O10 O 0.81460(11) 0.57862(11) 0.21949(16) 0.0158(5) Uani 1 1 d . . . . .
H10A H 0.8420 0.5697 0.2020 0.024 Uiso 1 1 d R . . . .
H10B H 0.8164 0.5821 0.2673 0.024 Uiso 1 1 d R . . . .
O3 O 0.86021(10) 0.64007(11) 0.54596(16) 0.0136(4) Uani 1 1 d . . . . .
O7 O 0.86976(11) 0.65392(11) 0.04681(17) 0.0149(5) Uani 1 1 d . . . . .
O11 O 0.67132(11) 0.62227(12) 0.27858(18) 0.0200(5) Uani 1 1 d . . . . .
H11A H 0.7113 0.6282 0.2793 0.030 Uiso 1 1 d R . . . .
H11B H 0.6423 0.5786 0.2731 0.030 Uiso 1 1 d R . . . .
O1 O 0.74089(10) 0.62392(11) 0.62359(17) 0.0147(5) Uani 1 1 d . . . . .
O2 O 0.67627(11) 0.58630(11) 0.50349(18) 0.0182(5) Uani 1 1 d . . . . .
O5 O 0.74723(11) 0.62922(11) 0.09710(17) 0.0166(5) Uani 1 1 d . . . . .
O8 O 0.87023(11) 0.61810(12) -0.09355(17) 0.0177(5) Uani 1 1 d . . . . .
O4 O 0.83851(12) 0.59921(13) 0.40445(18) 0.0230(6) Uani 1 1 d . . . . .
O6 O 0.68509(12) 0.58733(13) -0.0240(2) 0.0280(6) Uani 1 1 d . . . . .
C1 C 0.72169(14) 0.59192(14) 0.5491(2) 0.0124(6) Uani 1 1 d . . . . .
C3 C 0.82246(15) 0.60256(15) 0.4854(2) 0.0143(6) Uani 1 1 d . . . . .
C7 C 0.73281(16) 0.59849(17) 0.0222(3) 0.0226(8) Uani 1 1 d . . . . .
C9 C 0.84232(15) 0.61842(15) -0.0210(3) 0.0156(6) Uani 1 1 d . . . . .
C2 C 0.7553(2) 0.5549(2) 0.5243(4) 0.0134(8) Uiso 0.75 1 d . . . A 1
H2 H 0.7609 0.5369 0.5835 0.016 Uiso 0.75 1 calc R . . A 1
C4 C 0.7186(2) 0.5012(2) 0.4574(4) 0.0224(10) Uani 0.75 1 d . . . A 1
H4A H 0.6751 0.4763 0.4799 0.027 Uiso 0.75 1 calc R . . A 1
H4B H 0.7176 0.5182 0.3952 0.027 Uiso 0.75 1 calc R . . A 1
C8 C 0.7742(3) 0.5662(3) 0.0070(5) 0.0104(11) Uiso 0.5 1 d . U . B 1
H8 H 0.7765 0.5473 0.0675 0.012 Uiso 0.5 1 calc R . . B 1
C5 C 0.7461(3) 0.4595(3) 0.4480(5) 0.0594(17) Uani 1 1 d . . . . .
H5A H 0.7247 0.4272 0.4036 0.071 Uiso 0.75 1 calc R . . A 1
H5B H 0.7603 0.4747 0.3867 0.071 Uiso 0.25 1 calc R . . A 2
C11 C 0.7807(3) 0.4788(3) -0.0529(6) 0.0675(19) Uani 1 1 d . U . . .
H11 H 0.8245 0.5031 -0.0427 0.081 Uiso 0.5 1 calc R . . C 1
H11C H 0.8171 0.5035 -0.0892 0.081 Uiso 0.5 1 calc R . . D 2
C12 C 0.7584(3) 0.4241(3) -0.0551(6) 0.072(2) Uani 1 1 d . . . . .
H12A H 0.7148 0.3983 -0.0652 0.086 Uiso 1 1 calc R . . . .
H12B H 0.7839 0.4058 -0.0468 0.086 Uiso 1 1 calc R . . . .
C10 C 0.7439(3) 0.5143(4) -0.0656(6) 0.0280(6) Uani 0.5 1 d . . . B 1
H10C H 0.7492 0.5316 -0.1295 0.034 Uiso 0.5 1 calc R . . B 1
H10D H 0.6989 0.4867 -0.0528 0.034 Uiso 0.5 1 calc R . . B 1
C6 C 0.7855(5) 0.4578(5) 0.4808(8) 0.082(3) Uani 0.75 1 d . . . A 1
H6A H 0.8104 0.4880 0.5264 0.099 Uiso 0.75 1 calc R . . A 1
H6B H 0.7947 0.4261 0.4635 0.099 Uiso 0.75 1 calc R . . A 1
C10A C 0.7526(3) 0.5138(4) 0.0088(6) 0.0280(6) Uani 0.5 1 d . . . B 2
H10E H 0.7065 0.4880 0.0105 0.034 Uiso 0.5 1 calc R . . B 2
H10F H 0.7683 0.5189 0.0736 0.034 Uiso 0.5 1 calc R . . B 2
C8A C 0.7716(3) 0.5779(3) -0.0328(5) 0.0146(12) Uiso 0.5 1 d . . . B 2
H8A H 0.7602 0.5738 -0.1005 0.017 Uiso 0.5 1 calc R . . B 2
C2A C 0.7546(6) 0.5670(6) 0.4901(10) 0.011(2) Uiso 0.25 1 d . . . A 2
H2A H 0.7369 0.5586 0.4255 0.013 Uiso 0.25 1 calc R . . A 2
C4A C 0.7394(7) 0.5046(7) 0.5374(12) 0.0224(10) Uani 0.25 1 d . . . A 2
H4AA H 0.6966 0.4834 0.5634 0.027 Uiso 0.25 1 calc R . . A 2
H4AB H 0.7694 0.5119 0.5884 0.027 Uiso 0.25 1 calc R . . A 2
C6A C 0.7309(14) 0.4076(16) 0.473(2) 0.082(3) Uani 0.25 1 d . . . A 2
H6AA H 0.7171 0.3950 0.5351 0.099 Uiso 0.25 1 calc R . . A 2
H6AB H 0.7326 0.3790 0.4303 0.099 Uiso 0.25 1 calc R . . A 2

loop_
_atom_site_aniso_label
_atom_site_aniso_U_11
_atom_site_aniso_U_22
_atom_site_aniso_U_33
_atom_site_aniso_U_23
_atom_site_aniso_U_13
_atom_site_aniso_U_12
Ba1 0.01193(9) 0.01091(9) 0.01399(10) 0.00085(7) -0.00081(7) 0.00577(7)
Co1 0.0093(3) 0.0152(3) 0.0090(3) -0.0013(2) -0.0008(2) 0.0064(2)
Co2 0.0140(3) 0.0178(3) 0.0111(3) 0.0023(2) 0.0035(2) 0.0109(2)
O9 0.0170(11) 0.0200(12) 0.0097(11) -0.0012(9) -0.0001(9) 0.0105(10)
O10 0.0206(12) 0.0210(12) 0.0101(11) -0.0001(9) 0.0005(9) 0.0136(10)
O3 0.0133(10) 0.0183(11) 0.0106(11) -0.0025(9) -0.0010(8) 0.0089(9)
O7 0.0140(11) 0.0217(12) 0.0121(12) 0.0009(9) 0.0021(9) 0.0111(10)
O11 0.0143(11) 0.0220(13) 0.0176(13) -0.0010(10) 0.0025(9) 0.0046(10)
O1 0.0113(10) 0.0177(11) 0.0146(12) -0.0039(9) -0.0029(9) 0.0068(9)
O2 0.0151(11) 0.0155(11) 0.0203(13) 0.0021(9) -0.0055(10) 0.0050(9)
O5 0.0148(11) 0.0201(12) 0.0187(13) 0.0017(10) 0.0044(9) 0.0116(10)
O8 0.0185(12) 0.0259(13) 0.0140(12) -0.0056(10) -0.0033(9) 0.0150(11)
O4 0.0255(13) 0.0352(15) 0.0135(13) -0.0080(11) -0.0057(10) 0.0191(12)
O6 0.0140(11) 0.0288(13) 0.0356(15) -0.0181(11) -0.0040(10) 0.0064(10)
C1 0.0081(13) 0.0109(13) 0.0153(16) 0.0000(11) 0.0021(11) 0.0026(11)
C3 0.0137(14) 0.0167(15) 0.0163(16) -0.0038(12) -0.0036(12) 0.0104(12)
C7 0.0119(15) 0.0166(16) 0.035(2) -0.0066(15) 0.0056(14) 0.0038(13)
C9 0.0129(14) 0.0142(14) 0.0221(18) -0.0029(13) 0.0008(13) 0.0085(12)
C4 0.017(2) 0.018(2) 0.033(3) -0.0098(19) -0.0015(18) 0.0091(17)
C5 0.046(3) 0.036(3) 0.105(6) -0.010(3) 0.006(3) 0.027(3)
C11 0.046(3) 0.033(3) 0.133(5) 0.017(3) 0.038(3) 0.027(2)
C12 0.058(4) 0.035(3) 0.132(7) -0.015(4) -0.007(4) 0.030(3)
C10 0.0140(11) 0.0288(13) 0.0356(15) -0.0181(11) -0.0040(10) 0.0064(10)
C6 0.074(6) 0.089(8) 0.082(7) 0.003(6) -0.025(6) 0.039(6)
C10A 0.0140(11) 0.0288(13) 0.0356(15) -0.0181(11) -0.0040(10) 0.0064(10)
C4A 0.017(2) 0.018(2) 0.033(3) -0.0098(19) -0.0015(18) 0.0091(17)
C6A 0.074(6) 0.089(8) 0.082(7) 0.003(6) -0.025(6) 0.039(6)

loop_
_atom_type_symbol
_atom_type_description
_atom_type_scat_dispersion_real
_atom_type_scat_dispersion_imag
_atom_type_scat_source
C C 0.0033 0.0016 'International Tables Vol C Tables 4.2.6.8 and 6.1.1.4'
H H 0.0000 0.0000 'International Tables Vol C Tables 4.2.6.8 and 6.1.1.4'
Ba Ba -0.3244 2.2819 'International Tables Vol C Tables 4.2.6.8 and 6.1.1.4'
Co Co 0.3494 0.9721 'International Tables Vol C Tables 4.2.6.8 and 6.1.1.4'
O O 0.0106 0.0060 'International Tables Vol C Tables 4.2.6.8 and 6.1.1.4'

loop_
_geom_angle_atom_site_label_1
_geom_angle_atom_site_label_2
_geom_angle_atom_site_label_3
_geom_angle
_geom_angle_site_symmetry_1
_geom_angle_site_symmetry_3
_geom_angle_publ_flag
O3 Ba1 O11 129.39(7) 11_566 . ?
O3 Ba1 O11 78.07(7) 11_566 6_565 ?
O3 Ba1 O1 60.82(6) 11_566 8_654 ?
O3 Ba1 O5 95.34(7) 11_566 6_565 ?
O3 Ba1 O6 76.25(7) 11_566 6_565 ?
O3 Ba1 C7 85.47(8) 11_566 6_565 ?
O11 Ba1 O11 136.62(4) . 6_565 ?
O11 Ba1 O1 138.72(7) 6_565 8_654 ?
O11 Ba1 O1 78.90(7) . 8_654 ?
O11 Ba1 O5 75.83(7) . 6_565 ?
O11 Ba1 O5 67.80(7) 6_565 6_565 ?
O11 Ba1 O6 62.39(8) . 6_565 ?
O11 Ba1 O6 103.13(8) 6_565 6_565 ?
O11 Ba1 C7 67.53(9) . 6_565 ?
O11 Ba1 C7 85.27(9) 6_565 6_565 ?
O1 Ba1 C7 94.58(8) 8_654 6_565 ?
O2 Ba1 O3 150.37(7) . 11_566 ?
O2 Ba1 O11 72.32(8) . 6_565 ?
O2 Ba1 O11 74.85(8) . . ?
O2 Ba1 O1 148.80(7) . 8_654 ?
O2 Ba1 O5 72.46(7) . 6_565 ?
O2 Ba1 O8 72.76(7) . 13_665 ?
O2 Ba1 O6 109.00(7) . 6_565 ?
O2 Ba1 C7 90.77(8) . 6_565 ?
O5 Ba1 O1 116.95(7) 6_565 8_654 ?
O5 Ba1 O6 44.90(7) 6_565 6_565 ?
O5 Ba1 C7 22.43(8) 6_565 6_565 ?
O8 Ba1 O3 123.76(7) 13_665 11_566 ?
O8 Ba1 O11 78.35(7) 13_665 . ?
O8 Ba1 O11 116.84(7) 13_665 6_565 ?
O8 Ba1 O1 85.75(7) 13_665 8_654 ?
O8 Ba1 O5 140.90(7) 13_665 6_565 ?
O8 Ba1 O6 137.59(8) 13_665 6_565 ?
O8 Ba1 C7 145.07(9) 13_665 6_565 ?
O6 Ba1 O1 72.17(7) 6_565 8_654 ?
O6 Ba1 C7 22.47(9) 6_565 6_565 ?
O9 Co1 O9 180.0 13_666 . ?
O3 Co1 O9 89.28(9) . . ?
O3 Co1 O9 90.72(9) 13_666 . ?
O3 Co1 O9 89.27(9) 13_666 13_666 ?
O3 Co1 O9 90.72(9) . 13_666 ?
O3 Co1 O3 180.0 13_666 . ?
O3 Co1 O1 92.11(9) 13_666 13_666 ?
O3 Co1 O1 92.11(9) . . ?
O3 Co1 O1 87.89(9) . 13_666 ?
O3 Co1 O1 87.89(9) 13_666 . ?
O1 Co1 O9 93.06(9) . . ?
O1 Co1 O9 93.06(9) 13_666 13_666 ?
O1 Co1 O9 86.94(9) 13_666 . ?
O1 Co1 O9 86.93(9) . 13_666 ?
O1 Co1 O1 180.0 . 13_666 ?
O10 Co2 O10 180.00(14) 13_665 . ?
O7 Co2 O10 88.39(9) 13_665 . ?
O7 Co2 O10 91.61(9) 13_665 13_665 ?
O7 Co2 O10 91.61(9) . . ?
O7 Co2 O10 88.39(9) . 13_665 ?
O7 Co2 O7 180.0 13_665 . ?
O7 Co2 O5 87.79(9) . . ?
O7 Co2 O5 92.21(9) . 13_665 ?
O7 Co2 O5 92.21(9) 13_665 . ?
O7 Co2 O5 87.79(9) 13_665 13_665 ?
O5 Co2 O10 86.36(9) 13_665 . ?
O5 Co2 O10 93.64(9) . . ?
O5 Co2 O10 86.36(9) . 13_665 ?
O5 Co2 O10 93.64(9) 13_665 13_665 ?
O5 Co2 O5 180.0 . 13_665 ?
Co1 O3 Ba1 107.97(9) . 12_656 ?
C3 O3 Ba1 125.8(2) . 12_656 ?
C3 O3 Co1 124.4(2) . . ?
C9 O7 Co2 129.3(2) . . ?
Ba1 O11 Ba1 120.95(10) . 8_654 ?
Co1 O1 Ba1 102.90(9) . 6_565 ?
C1 O1 Ba1 134.39(19) . 6_565 ?
C1 O1 Co1 122.7(2) . . ?
C1 O2 Ba1 121.1(2) . . ?
Co2 O5 Ba1 134.99(11) . 8_654 ?
C7 O5 Ba1 97.3(2) . 8_654 ?
C7 O5 Co2 126.1(2) . . ?
C9 O8 Ba1 125.4(2) . 13_665 ?
C7 O6 Ba1 95.7(2) . 8_654 ?
O1 C1 C2 114.6(3) . . ?
O1 C1 C2A 128.1(6) . . ?
O2 C1 O1 123.0(3) . . ?
O2 C1 C2 122.1(3) . . ?
O2 C1 C2A 107.6(6) . . ?
O3 C3 C2 114.7(3) . . ?
O3 C3 C2A 127.8(6) . . ?
O4 C3 O3 122.9(3) . . ?
O4 C3 C2 122.1(3) . . ?
O4 C3 C2A 108.3(6) . . ?
O5 C7 Ba1 60.30(18) . 8_654 ?
O5 C7 C8 111.0(4) . . ?
O5 C7 C8A 127.6(4) . . ?
O6 C7 Ba1 61.86(19) . 8_654 ?
O6 C7 O5 122.2(3) . . ?
O6 C7 C8 125.8(4) . . ?
O6 C7 C8A 109.6(4) . . ?
C8 C7 Ba1 166.7(3) . 8_654 ?
C8A C7 Ba1 169.0(4) . 8_654 ?
O7 C9 C8 111.0(4) . . ?
O7 C9 C8A 125.8(4) . . ?
O8 C9 O7 122.7(3) . . ?
O8 C9 C8 125.0(4) . . ?
O8 C9 C8A 111.0(4) . . ?
C1 C2 C3 108.3(3) . . ?
C4 C2 C1 113.5(4) . . ?
C4 C2 C3 112.1(4) . . ?
C5 C4 C2 112.4(5) . . ?
C9 C8 C7 108.3(4) . . ?
C10 C8 C7 110.2(5) . . ?
C10 C8 C9 112.9(5) . . ?
C6 C5 C4 134.7(9) . . ?
C6A C5 C4A 113(2) . . ?
C12 C11 C10 124.9(7) . . ?
C12 C11 C10A 123.2(6) . . ?
C8 C10 C11 102.4(6) . . ?
C8A C10A C11 110.5(6) . . ?
C7 C8A C9 115.6(5) . . ?
C7 C8A C10A 103.2(5) . . ?
C9 C8A C10A 107.1(5) . . ?
C1 C2A C4A 104.6(10) . . ?
C3 C2A C1 118.3(9) . . ?
C3 C2A C4A 104.7(10) . . ?
C2A C4A C5 105.1(11) . . ?

loop_
_geom_bond_atom_site_label_1
_geom_bond_atom_site_label_2
_geom_bond_distance
_geom_bond_site_symmetry_2
_geom_bond_publ_flag
Ba1 O3 2.769(2) 11_566 ?
Ba1 O11 2.775(3) . ?
Ba1 O11 2.799(3) 6_565 ?
Ba1 O1 2.915(2) 8_654 ?
Ba1 O2 2.754(2) . ?
Ba1 O5 2.866(2) 6_565 ?
Ba1 O8 2.768(2) 13_665 ?
Ba1 O6 2.900(3) 6_565 ?
Ba1 C7 3.273(4) 6_565 ?
Co1 O9 2.122(2) . ?
Co1 O9 2.122(2) 13_666 ?
Co1 O3 2.074(2) . ?
Co1 O3 2.074(2) 13_666 ?
Co1 O1 2.076(2) 13_666 ?
Co1 O1 2.076(2) . ?
Co2 O10 2.126(2) . ?
Co2 O10 2.126(2) 13_665 ?
Co2 O7 2.035(2) 13_665 ?
Co2 O7 2.035(2) . ?
Co2 O5 2.101(2) . ?
Co2 O5 2.101(2) 13_665 ?
O3 Ba1 2.768(2) 12_656 ?
O3 C3 1.272(4) . ?
O7 C9 1.256(4) . ?
O11 Ba1 2.799(3) 8_654 ?
O1 Ba1 2.915(2) 6_565 ?
O1 C1 1.270(4) . ?
O2 C1 1.246(4) . ?
O5 Ba1 2.866(2) 8_654 ?
O5 C7 1.259(4) . ?
O8 Ba1 2.768(2) 13_665 ?
O8 C9 1.250(4) . ?
O4 C3 1.242(4) . ?
O6 Ba1 2.900(3) 8_654 ?
O6 C7 1.257(5) . ?
C1 C2 1.554(5) . ?
C1 C2A 1.503(13) . ?
C3 C2 1.581(6) . ?
C3 C2A 1.456(13) . ?
C7 Ba1 3.273(4) 8_654 ?
C7 C8 1.597(7) . ?
C7 C8A 1.512(7) . ?
C9 C8 1.578(7) . ?
C9 C8A 1.529(7) . ?
C2 C4 1.517(6) . ?
C4 C5 1.499(7) . ?
C8 C10 1.526(10) . ?
C5 C6 1.102(10) . ?
C5 C4A 1.758(16) . ?
C5 C6A 1.20(3) . ?
C11 C12 1.178(7) . ?
C11 C10 1.560(10) . ?
C11 C10A 1.617(9) . ?
C10A C8A 1.532(11) . ?
C2A C4A 1.55(2) . ?
